data_1538916
loop_
_publ_author_name
'Mueller, R.'
'Kuckel, M.'
'Schuster, H.U.'
'Muller, P.'
'Bronger, W.'

_publ_section_title
;
 Neue A Mn X -Verbindungen mit A= Rb, Cs und X= P, As, Sb, Bi: Struktur
 und Magnetismus
;
_journal_name_full 'Journal of Alloys Compd.'
_journal_page_first 167
_journal_page_last 172
_journal_volume 176
_journal_year 1991
_chemical_formula_sum 'Mn Rb Sb'
_space_group_IT_number 129
_symmetry_space_group_name_Hall 'P 4ab 2ab -1ab'
_symmetry_space_group_name_H-M 'P 4/n m m :1'
_cell_angle_alpha 90
_cell_angle_beta 90
_cell_angle_gamma 90
_cell_formula_units_Z 2
_cell_length_a 4.7329
_cell_length_b 4.7329
_cell_length_c 8.4644
_cell_volume 189.605
_citation_journal_id_ASTM JALCEU
_cod_data_source_file Mueller_JALCEU_1991_633.cif
_cod_data_source_block Mn1Rb1Sb1
_cod_original_cell_volume 189.6055
_cod_original_sg_symbol_Hall '-P 4a 2a (x-1/4,y+1/4,z)'
_cod_original_formula_sum 'Mn1 Rb1 Sb1'
_cod_database_code 1538916

loop_
_symmetry_equiv_pos_as_xyz
x,y,z
-y+1/2,x+1/2,z
-x,-y,z
y+1/2,-x+1/2,z
x+1/2,-y+1/2,-z
y,x,-z
-x+1/2,y+1/2,-z
-y,-x,-z
-x+1/2,-y+1/2,-z
y,-x,-z
x+1/2,y+1/2,-z
-y,x,-z
-x,y,z
-y+1/2,-x+1/2,z
x,-y,z
y+1/2,x+1/2,z

loop_
_atom_site_label
_atom_site_type_symbol
_atom_site_fract_x
_atom_site_fract_y
_atom_site_fract_z
_atom_site_occupancy
_atom_site_U_iso_or_equiv
Sb1 Sb 0 0.5 0.178 1 0.0
Rb1 Rb 0 0.5 0.646 1 0.0
Mn1 Mn 0 0 0 1 0.0
